data_4341945
loop_
_publ_author_name
'Czympiel, Lisa'
'Pfrommer, Johannes'
'Tyrra, Wieland'
'Sch\"afer, Mathias'
'Mathur, Sanjay'

_publ_section_title
;
 Ligand-Modulated Chemical and Structural Implications in Four-, Five-,
 and Six-fold Coordinated Aluminum Heteroaryl Alkenolates.
;
_journal_issue 1
_journal_name_full 'Inorganic chemistry'
_journal_page_first 25
_journal_page_last 37
_journal_paper_doi 10.1021/ic502549m
_journal_volume 54
_journal_year 2015
_chemical_formula_moiety 'C32 H46 Al2 F6 N2 O6'
_chemical_formula_sum 'C32 H46 Al2 F6 N2 O6'
_chemical_formula_weight 722.67
_chemical_name_systematic
;
 ?
;
_space_group_IT_number 14
_symmetry_cell_setting monoclinic
_symmetry_space_group_name_Hall '-P 2ybc'
_symmetry_space_group_name_H-M 'P 1 21/c 1'
_atom_sites_solution_hydrogens geom
_atom_sites_solution_primary direct
_atom_sites_solution_secondary difmap
_audit_creation_method SHELXL-97
_cell_angle_alpha 90.00
_cell_angle_beta 121.644(7)
_cell_angle_gamma 90.00
_cell_formula_units_Z 4
_cell_length_a 10.7308(11)
_cell_length_b 20.052(3)
_cell_length_c 20.203(2)
_cell_measurement_reflns_used 41219
_cell_measurement_temperature 293(2)
_cell_measurement_theta_max 54.8
_cell_measurement_theta_min 3.1
_cell_volume 3700.8(8)
_computing_cell_refinement 'X-Area (Stoe & Cie, 2001)'
_computing_data_collection 'X-Area (Stoe & Cie, 2001)'
_computing_data_reduction 'X-Area (Stoe & Cie, 2001)'
_computing_structure_refinement 'SHELXL-97 (Sheldrick, 1997)'
_computing_structure_solution 'SHELXS-97 (Sheldrick, 1990)'
_diffrn_ambient_temperature 293(2)
_diffrn_detector_area_resol_mean 'not measured'
_diffrn_measured_fraction_theta_full 0.982
_diffrn_measured_fraction_theta_max 0.982
_diffrn_measurement_device_type 'IPDS II (Stoe & Cie)'
_diffrn_measurement_method '\w and \f scans'
_diffrn_radiation_monochromator graphite
_diffrn_radiation_source 'fine-focus sealed tube'
_diffrn_radiation_type MoK\a
_diffrn_radiation_wavelength 0.71073
_diffrn_reflns_av_R_equivalents 0.0932
_diffrn_reflns_av_sigmaI/netI 0.0787
_diffrn_reflns_limit_h_max 13
_diffrn_reflns_limit_h_min -13
_diffrn_reflns_limit_k_max 25
_diffrn_reflns_limit_k_min -25
_diffrn_reflns_limit_l_max 25
_diffrn_reflns_limit_l_min -25
_diffrn_reflns_number 40627
_diffrn_reflns_theta_full 27.40
_diffrn_reflns_theta_max 27.40
_diffrn_reflns_theta_min 1.56
_diffrn_standards_decay_% 'not measured'
_diffrn_standards_interval_count 'not measured'
_diffrn_standards_interval_time 'not measured'
_diffrn_standards_number 'not measured'
_exptl_absorpt_coefficient_mu 0.151
_exptl_absorpt_correction_T_max 0.9490
_exptl_absorpt_correction_T_min 0.7740
_exptl_absorpt_correction_type numerical
_exptl_absorpt_process_details
;
The absorption correction (X-RED; Stoe & Cie, 2001)
was performed after optimizing the crystal shape
using X-SHAPE (Stoe & Cie, 1999).
;
_exptl_crystal_colour colourless
_exptl_crystal_density_diffrn 1.297
_exptl_crystal_density_method 'not measured'
_exptl_crystal_description prism
_exptl_crystal_F_000 1520
_exptl_crystal_size_max 0.1
_exptl_crystal_size_mid 0.1
_exptl_crystal_size_min 0.1
_refine_diff_density_max 0.846
_refine_diff_density_min -0.403
_refine_diff_density_rms 0.080
_refine_ls_extinction_coef 0.0041(7)
_refine_ls_extinction_expression Fc^*^=kFc[1+0.001xFc^2^\l^3^/sin(2\q)]^-1/4^
_refine_ls_extinction_method SHELXL
_refine_ls_goodness_of_fit_ref 0.926
_refine_ls_hydrogen_treatment constr
_refine_ls_matrix_type full
_refine_ls_number_parameters 446
_refine_ls_number_reflns 8257
_refine_ls_number_restraints 0
_refine_ls_restrained_S_all 0.926
_refine_ls_R_factor_all 0.1203
_refine_ls_R_factor_gt 0.0674
_refine_ls_shift/su_max 0.000
_refine_ls_shift/su_mean 0.000
_refine_ls_structure_factor_coef Fsqd
_refine_ls_weighting_details 'calc w=1/[\s^2^(Fo^2^)+(0.1156P)^2^+0.0000P] where P=(Fo^2^+2Fc^2^)/3'
_refine_ls_weighting_scheme calc
_refine_ls_wR_factor_gt 0.1749
_refine_ls_wR_factor_ref 0.1974
_reflns_number_gt 4277
_reflns_number_total 8257
_reflns_threshold_expression >2sigma(I)
_cod_data_source_file ic502549m_si_002.cif
_cod_data_source_block Al{PyTFP}{OtBu}2
_cod_depositor_comments 'Adding full bibliography for 4341940--4341945.cif.'
_cod_original_sg_symbol_H-M 'P 21/c'
_cod_database_code 4341945

loop_
_symmetry_equiv_pos_as_xyz
'x, y, z'
'-x, y+1/2, -z+1/2'
'-x, -y, -z'
'x, -y-1/2, z-1/2'

loop_
_atom_site_label
_atom_site_type_symbol
_atom_site_fract_x
_atom_site_fract_y
_atom_site_fract_z
_atom_site_U_iso_or_equiv
_atom_site_adp_type
_atom_site_occupancy
_atom_site_symmetry_multiplicity
_atom_site_calc_flag
_atom_site_refinement_flags
Al1 Al -0.19186(10) -0.22798(5) 0.34934(5) 0.0320(2) Uani 1 1 d .
Al2 Al -0.05120(10) -0.34719(5) 0.33928(5) 0.0320(2) Uani 1 1 d .
F1 F -0.2839(4) -0.03441(14) 0.2098(2) 0.1059(12) Uani 1 1 d .
F2 F -0.4671(3) -0.00861(13) 0.2170(2) 0.0895(9) Uani 1 1 d .
F3 F -0.2568(5) -0.00928(14) 0.3175(2) 0.1257(15) Uani 1 1 d .
F4 F -0.3653(4) -0.07542(15) 0.4894(2) 0.1032(11) Uani 1 1 d .
F5 F -0.5043(3) -0.13288(17) 0.39360(17) 0.0876(9) Uani 1 1 d .
F6 F -0.3877(4) -0.17940(16) 0.5019(2) 0.0989(11) Uani 1 1 d .
O1A O -0.2325(2) -0.14686(12) 0.29980(13) 0.0414(5) Uani 1 1 d .
N1A N -0.4057(3) -0.25739(13) 0.26919(16) 0.0361(6) Uani 1 1 d .
O1B O -0.2710(3) -0.20564(12) 0.40825(14) 0.0448(6) Uani 1 1 d .
N1B N 0.0021(3) -0.17937(14) 0.43268(17) 0.0419(7) Uani 1 1 d .
O3 O -0.1285(2) -0.31475(10) 0.39448(12) 0.0327(5) Uani 1 1 d .
O4 O -0.1113(2) -0.26602(11) 0.29286(12) 0.0335(5) Uani 1 1 d .
O5 O -0.1516(2) -0.41113(11) 0.28227(14) 0.0421(5) Uani 1 1 d .
O6 O 0.1332(2) -0.35029(12) 0.39418(14) 0.0443(6) Uani 1 1 d .
C1A C -0.4430(4) -0.32181(17) 0.2523(2) 0.0406(8) Uani 1 1 d .
H1A H -0.3682 -0.3530 0.2693 0.049 Uiso 1 1 calc R
C1B C 0.1306(4) -0.19366(19) 0.4411(2) 0.0492(9) Uani 1 1 d .
H1B H 0.1376 -0.2323 0.4179 0.059 Uiso 1 1 calc R
C2A C -0.5850(4) -0.3445(2) 0.2114(2) 0.0526(9) Uani 1 1 d .
H2A H -0.6046 -0.3898 0.2018 0.063 Uiso 1 1 calc R
C2B C 0.2542(4) -0.1547(2) 0.4822(3) 0.0654(12) Uani 1 1 d .
H2B H 0.3415 -0.1670 0.4863 0.078 Uiso 1 1 calc R
C3A C -0.6965(4) -0.2998(2) 0.1851(2) 0.0536(10) Uani 1 1 d .
H3A H -0.7933 -0.3141 0.1588 0.064 Uiso 1 1 calc R
C3B C 0.2461(5) -0.0978(2) 0.5169(3) 0.0708(13) Uani 1 1 d .
H3B H 0.3258 -0.0690 0.5418 0.085 Uiso 1 1 calc R
C4A C -0.6638(4) -0.2337(2) 0.1978(3) 0.0601(11) Uani 1 1 d .
H4A H -0.7388 -0.2026 0.1805 0.072 Uiso 1 1 calc R
C4B C 0.1183(5) -0.0836(2) 0.5145(3) 0.0694(12) Uani 1 1 d .
H4B H 0.1131 -0.0464 0.5403 0.083 Uiso 1 1 calc R
C5A C -0.5187(4) -0.21227(19) 0.2367(2) 0.0495(9) Uani 1 1 d .
C5B C -0.0042(4) -0.12522(19) 0.4732(2) 0.0542(10) Uani 1 1 d .
C6A C -0.4903(4) -0.14165(19) 0.2374(2) 0.0522(9) Uani 1 1 d .
H6A H -0.5702 -0.1129 0.2163 0.063 Uiso 1 1 calc R
C6B C -0.1320(5) -0.1116(2) 0.4772(2) 0.0612(11) Uani 1 1 d .
H6B H -0.1309 -0.0735 0.5039 0.073 Uiso 1 1 calc R
C7A C -0.3558(4) -0.11428(18) 0.2666(2) 0.0502(9) Uani 1 1 d .
C7B C -0.2543(5) -0.15040(18) 0.4448(2) 0.0512(9) Uani 1 1 d .
C8A C -0.3429(5) -0.04357(19) 0.2530(3) 0.0542(10) Uani 1 1 d .
C8B C -0.3698(5) -0.1343(2) 0.4601(2) 0.0543(10) Uani 1 1 d .
C10 C -0.1219(4) -0.34648(16) 0.46172(18) 0.0366(7) Uani 1 1 d .
C11 C -0.0516(5) -0.41528(19) 0.4728(2) 0.0517(9) Uani 1 1 d .
H11A H -0.1111 -0.4420 0.4273 0.078 Uiso 1 1 calc R
H11B H -0.0440 -0.4367 0.5173 0.078 Uiso 1 1 calc R
H11C H 0.0442 -0.4103 0.4807 0.078 Uiso 1 1 calc R
C12 C -0.2751(4) -0.3555(2) 0.4464(2) 0.0506(9) Uani 1 1 d .
H12A H -0.3244 -0.3132 0.4333 0.076 Uiso 1 1 calc R
H12B H -0.2695 -0.3729 0.4922 0.076 Uiso 1 1 calc R
H12C H -0.3285 -0.3860 0.4040 0.076 Uiso 1 1 calc R
C13 C -0.0274(5) -0.3047(2) 0.5331(2) 0.0548(10) Uani 1 1 d .
H13A H 0.0664 -0.2977 0.5389 0.082 Uiso 1 1 calc R
H13B H -0.0145 -0.3274 0.5782 0.082 Uiso 1 1 calc R
H13C H -0.0739 -0.2624 0.5278 0.082 Uiso 1 1 calc R
C14 C -0.1096(4) -0.24224(17) 0.22414(19) 0.0386(7) Uani 1 1 d .
C15 C -0.0144(5) -0.1801(2) 0.2463(2) 0.0540(10) Uani 1 1 d .
H15A H -0.0185 -0.1624 0.2010 0.081 Uiso 1 1 calc R
H15B H 0.0849 -0.1914 0.2847 0.081 Uiso 1 1 calc R
H15C H -0.0496 -0.1472 0.2671 0.081 Uiso 1 1 calc R
C16 C -0.2648(4) -0.2290(2) 0.1585(2) 0.0499(9) Uani 1 1 d .
H16A H -0.2647 -0.2168 0.1126 0.075 Uiso 1 1 calc R
H16B H -0.3057 -0.1933 0.1728 0.075 Uiso 1 1 calc R
H16C H -0.3226 -0.2686 0.1484 0.075 Uiso 1 1 calc R
C17 C -0.0440(5) -0.2973(2) 0.2001(2) 0.0529(10) Uani 1 1 d .
H17A H -0.1015 -0.3371 0.1886 0.079 Uiso 1 1 calc R
H17B H 0.0545 -0.3060 0.2417 0.079 Uiso 1 1 calc R
H17C H -0.0435 -0.2836 0.1547 0.079 Uiso 1 1 calc R
C18 C -0.1871(4) -0.47090(16) 0.2384(2) 0.0412(8) Uani 1 1 d .
C19 C -0.0838(5) -0.4825(2) 0.2093(3) 0.0588(10) Uani 1 1 d .
H19A H -0.1066 -0.5243 0.1822 0.088 Uiso 1 1 calc R
H19B H 0.0153 -0.4834 0.2527 0.088 Uiso 1 1 calc R
H19C H -0.0949 -0.4471 0.1746 0.088 Uiso 1 1 calc R
C20 C -0.1764(5) -0.52891(19) 0.2899(3) 0.0586(10) Uani 1 1 d .
H20A H -0.2440 -0.5221 0.3068 0.088 Uiso 1 1 calc R
H20B H -0.0786 -0.5314 0.3344 0.088 Uiso 1 1 calc R
H20C H -0.1997 -0.5698 0.2610 0.088 Uiso 1 1 calc R
C21 C -0.3434(4) -0.4634(2) 0.1699(2) 0.0630(11) Uani 1 1 d .
H21A H -0.3517 -0.4230 0.1423 0.095 Uiso 1 1 calc R
H21B H -0.4092 -0.4616 0.1886 0.095 Uiso 1 1 calc R
H21C H -0.3680 -0.5008 0.1356 0.095 Uiso 1 1 calc R
C22 C 0.2704(4) -0.3826(2) 0.4248(2) 0.0516(9) Uani 1 1 d .
C23 C 0.2590(5) -0.4568(2) 0.4377(3) 0.0696(12) Uani 1 1 d .
H23A H 0.1830 -0.4765 0.3902 0.104 Uiso 1 1 calc R
H23B H 0.2362 -0.4623 0.4774 0.104 Uiso 1 1 calc R
H23C H 0.3506 -0.4782 0.4536 0.104 Uiso 1 1 calc R
C24 C 0.3199(5) -0.3754(3) 0.3670(3) 0.0770(14) Uani 1 1 d .
H24A H 0.2475 -0.3944 0.3180 0.116 Uiso 1 1 calc R
H24B H 0.4113 -0.3982 0.3864 0.116 Uiso 1 1 calc R
H24C H 0.3321 -0.3290 0.3601 0.116 Uiso 1 1 calc R
C25 C 0.3785(5) -0.3498(3) 0.5005(3) 0.099(2) Uani 1 1 d .
H25A H 0.3863 -0.3034 0.4918 0.148 Uiso 1 1 calc R
H25B H 0.4724 -0.3707 0.5218 0.148 Uiso 1 1 calc R
H25C H 0.3458 -0.3544 0.5364 0.148 Uiso 1 1 calc R

loop_
_atom_site_aniso_label
_atom_site_aniso_U_11
_atom_site_aniso_U_22
_atom_site_aniso_U_33
_atom_site_aniso_U_23
_atom_site_aniso_U_13
_atom_site_aniso_U_12
Al1 0.0307(5) 0.0328(5) 0.0314(5) -0.0021(4) 0.0154(4) -0.0030(4)
Al2 0.0297(5) 0.0341(5) 0.0326(5) -0.0003(4) 0.0167(4) -0.0005(4)
F1 0.137(3) 0.0596(17) 0.175(3) 0.0443(19) 0.119(3) 0.0205(17)
F2 0.088(2) 0.0476(14) 0.133(3) 0.0197(15) 0.058(2) 0.0199(14)
F3 0.155(3) 0.0425(15) 0.104(2) -0.0081(16) 0.016(2) -0.0130(18)
F4 0.121(3) 0.0738(19) 0.150(3) -0.0256(19) 0.096(3) 0.0142(18)
F5 0.0705(18) 0.119(2) 0.0760(18) 0.0043(17) 0.0403(16) 0.0323(17)
F6 0.126(3) 0.098(2) 0.127(3) 0.053(2) 0.104(2) 0.0517(19)
O1A 0.0370(12) 0.0447(13) 0.0426(13) 0.0092(10) 0.0211(11) 0.0060(10)
N1A 0.0288(13) 0.0330(14) 0.0438(15) -0.0030(11) 0.0170(12) 0.0015(11)
O1B 0.0584(15) 0.0382(12) 0.0453(14) -0.0039(10) 0.0323(13) -0.0019(11)
N1B 0.0400(15) 0.0344(14) 0.0429(16) -0.0044(12) 0.0161(13) -0.0041(12)
O3 0.0342(11) 0.0337(11) 0.0311(11) 0.0017(9) 0.0177(9) -0.0028(9)
O4 0.0327(11) 0.0405(12) 0.0296(11) 0.0030(9) 0.0181(9) -0.0005(9)
O5 0.0439(13) 0.0359(12) 0.0464(13) -0.0085(10) 0.0237(11) -0.0049(10)
O6 0.0304(11) 0.0507(14) 0.0475(14) 0.0012(11) 0.0175(11) 0.0044(10)
C1A 0.0354(17) 0.0360(17) 0.0431(19) -0.0029(14) 0.0155(15) -0.0005(14)
C1B 0.0367(18) 0.051(2) 0.056(2) -0.0090(17) 0.0214(17) -0.0104(16)
C2A 0.041(2) 0.050(2) 0.059(2) -0.0099(18) 0.0208(18) -0.0072(17)
C2B 0.039(2) 0.068(3) 0.076(3) -0.005(2) 0.021(2) -0.0123(19)
C3A 0.0322(18) 0.067(3) 0.053(2) -0.0028(19) 0.0161(17) -0.0067(17)
C3B 0.059(3) 0.062(3) 0.072(3) -0.013(2) 0.021(2) -0.028(2)
C4A 0.0357(19) 0.058(2) 0.076(3) 0.002(2) 0.022(2) 0.0095(18)
C4B 0.076(3) 0.048(2) 0.068(3) -0.016(2) 0.027(2) -0.018(2)
C5A 0.0398(19) 0.045(2) 0.058(2) 0.0004(17) 0.0215(17) 0.0060(16)
C5B 0.054(2) 0.045(2) 0.058(2) -0.0080(18) 0.0250(19) -0.0056(17)
C6A 0.046(2) 0.047(2) 0.058(2) 0.0025(17) 0.0235(19) 0.0090(17)
C6B 0.068(3) 0.051(2) 0.057(2) -0.0083(19) 0.027(2) 0.000(2)
C7A 0.060(2) 0.0367(18) 0.063(2) 0.0051(17) 0.039(2) 0.0074(17)
C7B 0.064(2) 0.0394(19) 0.058(2) 0.0048(17) 0.038(2) 0.0104(17)
C8A 0.058(2) 0.040(2) 0.064(3) 0.0069(18) 0.032(2) 0.0094(18)
C8B 0.074(3) 0.052(2) 0.042(2) 0.0035(17) 0.034(2) 0.0175(19)
C10 0.0422(18) 0.0409(17) 0.0295(16) 0.0091(13) 0.0208(14) 0.0042(14)
C11 0.068(2) 0.049(2) 0.050(2) 0.0142(17) 0.040(2) 0.0135(18)
C12 0.049(2) 0.057(2) 0.056(2) 0.0148(18) 0.0343(19) 0.0032(17)
C13 0.061(2) 0.064(3) 0.0338(19) -0.0001(17) 0.0209(18) -0.009(2)
C14 0.0475(19) 0.0416(18) 0.0327(17) 0.0036(13) 0.0252(15) -0.0011(14)
C15 0.067(2) 0.054(2) 0.058(2) -0.0029(18) 0.044(2) -0.0162(19)
C16 0.054(2) 0.056(2) 0.0387(19) 0.0046(16) 0.0237(17) 0.0047(18)
C17 0.071(3) 0.056(2) 0.050(2) 0.0106(18) 0.045(2) 0.0112(19)
C18 0.0396(18) 0.0346(17) 0.0461(19) -0.0092(14) 0.0202(16) -0.0039(14)
C19 0.066(3) 0.053(2) 0.069(3) -0.011(2) 0.044(2) 0.0035(19)
C20 0.075(3) 0.038(2) 0.072(3) -0.0005(18) 0.045(2) -0.0023(19)
C21 0.052(2) 0.062(3) 0.054(2) -0.020(2) 0.014(2) -0.0041(19)
C22 0.0251(16) 0.061(2) 0.058(2) 0.0001(19) 0.0149(16) 0.0055(16)
C23 0.056(2) 0.071(3) 0.083(3) 0.019(2) 0.038(2) 0.022(2)
C24 0.059(3) 0.086(3) 0.104(4) 0.014(3) 0.055(3) 0.012(2)
C25 0.055(3) 0.112(5) 0.075(3) -0.023(3) -0.004(3) 0.015(3)

loop_
_atom_type_symbol
_atom_type_description
_atom_type_scat_dispersion_real
_atom_type_scat_dispersion_imag
_atom_type_scat_source
C C 0.0033 0.0016 'International Tables Vol C Tables 4.2.6.8 and 6.1.1.4'
H H 0.0000 0.0000 'International Tables Vol C Tables 4.2.6.8 and 6.1.1.4'
Al Al 0.0645 0.0514 'International Tables Vol C Tables 4.2.6.8 and 6.1.1.4'
F F 0.0171 0.0103 'International Tables Vol C Tables 4.2.6.8 and 6.1.1.4'
N N 0.0061 0.0033 'International Tables Vol C Tables 4.2.6.8 and 6.1.1.4'
O O 0.0106 0.0060 'International Tables Vol C Tables 4.2.6.8 and 6.1.1.4'

loop_
_geom_angle_atom_site_label_1
_geom_angle_atom_site_label_2
_geom_angle_atom_site_label_3
_geom_angle
O1A Al1 O1B 94.50(11)
O1A Al1 O4 94.59(10)
O1B Al1 O4 170.55(11)
O1A Al1 O3 170.47(11)
O1B Al1 O3 94.71(10)
O4 Al1 O3 76.32(9)
O1A Al1 N1A 88.71(11)
O1B Al1 N1A 82.97(11)
O4 Al1 N1A 94.70(10)
O3 Al1 N1A 94.83(10)
O1A Al1 N1B 83.01(11)
O1B Al1 N1B 88.18(12)
O4 Al1 N1B 95.45(11)
O3 Al1 N1B 94.86(11)
N1A Al1 N1B 167.38(12)
O1A Al1 Al2 132.59(8)
O1B Al1 Al2 132.90(9)
O4 Al1 Al2 38.10(7)
O3 Al1 Al2 38.23(7)
N1A Al1 Al2 96.56(8)
N1B Al1 Al2 96.06(9)
O5 Al2 O6 122.07(12)
O5 Al2 O4 113.73(12)
O6 Al2 O4 110.37(11)
O5 Al2 O3 110.94(11)
O6 Al2 O3 111.34(12)
O4 Al2 O3 81.05(10)
O5 Al2 Al1 120.53(9)
O6 Al2 Al1 117.37(9)
O4 Al2 Al1 40.50(7)
O3 Al2 Al1 40.55(7)
C7A O1A Al1 127.7(2)
C1A N1A C5A 116.2(3)
C1A N1A Al1 122.0(2)
C5A N1A Al1 121.4(2)
C7B O1B Al1 127.2(2)
C1B N1B C5B 117.6(3)
C1B N1B Al1 121.8(2)
C5B N1B Al1 120.1(2)
C10 O3 Al2 126.50(18)
C10 O3 Al1 131.84(18)
Al2 O3 Al1 101.22(10)
C14 O4 Al2 126.71(19)
C14 O4 Al1 131.57(19)
Al2 O4 Al1 101.40(10)
C18 O5 Al2 159.6(2)
C22 O6 Al2 153.4(2)
N1A C1A C2A 124.1(3)
N1A C1A H1A 118.0
C2A C1A H1A 118.0
N1B C1B C2B 124.1(4)
N1B C1B H1B 117.9
C2B C1B H1B 117.9
C3A C2A C1A 119.1(4)
C3A C2A H2A 120.4
C1A C2A H2A 120.4
C3B C2B C1B 118.8(4)
C3B C2B H2B 120.6
C1B C2B H2B 120.6
C4A C3A C2A 118.8(3)
C4A C3A H3A 120.6
C2A C3A H3A 120.6
C2B C3B C4B 119.0(4)
C2B C3B H3B 120.5
C4B C3B H3B 120.5
C3A C4A C5A 120.5(4)
C3A C4A H4A 119.7
C5A C4A H4A 119.7
C3B C4B C5B 120.3(4)
C3B C4B H4B 119.9
C5B C4B H4B 119.9
N1A C5A C4A 120.8(3)
N1A C5A C6A 120.8(3)
C4A C5A C6A 118.3(3)
N1B C5B C4B 119.8(4)
N1B C5B C6B 121.7(3)
C4B C5B C6B 118.4(4)
C7A C6A C5A 124.8(3)
C7A C6A H6A 117.6
C5A C6A H6A 117.6
C7B C6B C5B 124.7(4)
C7B C6B H6B 117.7
C5B C6B H6B 117.7
O1A C7A C6A 125.6(3)
O1A C7A C8A 114.3(3)
C6A C7A C8A 119.6(4)
O1B C7B C6B 125.2(4)
O1B C7B C8B 115.6(4)
C6B C7B C8B 118.8(4)
F3 C8A F1 104.3(4)
F3 C8A F2 104.2(4)
F1 C8A F2 104.7(3)
F3 C8A C7A 113.7(4)
F1 C8A C7A 112.4(3)
F2 C8A C7A 116.4(4)
F4 C8B F6 108.2(3)
F4 C8B F5 101.3(3)
F6 C8B F5 102.2(4)
F4 C8B C7B 117.4(4)
F6 C8B C7B 114.1(3)
F5 C8B C7B 111.9(3)
O3 C10 C13 109.0(3)
O3 C10 C12 110.0(3)
C13 C10 C12 112.0(3)
O3 C10 C11 107.9(3)
C13 C10 C11 109.2(3)
C12 C10 C11 108.7(3)
C10 C11 H11A 109.5
C10 C11 H11B 109.5
H11A C11 H11B 109.5
C10 C11 H11C 109.5
H11A C11 H11C 109.5
H11B C11 H11C 109.5
C10 C12 H12A 109.5
C10 C12 H12B 109.5
H12A C12 H12B 109.5
C10 C12 H12C 109.5
H12A C12 H12C 109.5
H12B C12 H12C 109.5
C10 C13 H13A 109.5
C10 C13 H13B 109.5
H13A C13 H13B 109.5
C10 C13 H13C 109.5
H13A C13 H13C 109.5
H13B C13 H13C 109.5
O4 C14 C16 109.3(3)
O4 C14 C17 107.6(3)
C16 C14 C17 109.2(3)
O4 C14 C15 109.0(3)
C16 C14 C15 112.0(3)
C17 C14 C15 109.7(3)
C14 C15 H15A 109.5
C14 C15 H15B 109.5
H15A C15 H15B 109.5
C14 C15 H15C 109.5
H15A C15 H15C 109.5
H15B C15 H15C 109.5
C14 C16 H16A 109.5
C14 C16 H16B 109.5
H16A C16 H16B 109.5
C14 C16 H16C 109.5
H16A C16 H16C 109.5
H16B C16 H16C 109.5
C14 C17 H17A 109.5
C14 C17 H17B 109.5
H17A C17 H17B 109.5
C14 C17 H17C 109.5
H17A C17 H17C 109.5
H17B C17 H17C 109.5
O5 C18 C19 111.1(3)
O5 C18 C21 106.9(3)
C19 C18 C21 110.1(3)
O5 C18 C20 108.6(3)
C19 C18 C20 109.8(3)
C21 C18 C20 110.4(3)
C18 C19 H19A 109.5
C18 C19 H19B 109.5
H19A C19 H19B 109.5
C18 C19 H19C 109.5
H19A C19 H19C 109.5
H19B C19 H19C 109.5
C18 C20 H20A 109.5
C18 C20 H20B 109.5
H20A C20 H20B 109.5
C18 C20 H20C 109.5
H20A C20 H20C 109.5
H20B C20 H20C 109.5
C18 C21 H21A 109.5
C18 C21 H21B 109.5
H21A C21 H21B 109.5
C18 C21 H21C 109.5
H21A C21 H21C 109.5
H21B C21 H21C 109.5
O6 C22 C25 108.3(3)
O6 C22 C24 108.8(3)
C25 C22 C24 110.2(4)
O6 C22 C23 111.2(3)
C25 C22 C23 109.9(4)
C24 C22 C23 108.4(4)
C22 C23 H23A 109.5
C22 C23 H23B 109.5
H23A C23 H23B 109.5
C22 C23 H23C 109.5
H23A C23 H23C 109.5
H23B C23 H23C 109.5
C22 C24 H24A 109.5
C22 C24 H24B 109.5
H24A C24 H24B 109.5
C22 C24 H24C 109.5
H24A C24 H24C 109.5
H24B C24 H24C 109.5
C22 C25 H25A 109.5
C22 C25 H25B 109.5
H25A C25 H25B 109.5
C22 C25 H25C 109.5
H25A C25 H25C 109.5
H25B C25 H25C 109.5

loop_
_geom_bond_atom_site_label_1
_geom_bond_atom_site_label_2
_geom_bond_distance
Al1 O1A 1.838(2)
Al1 O1B 1.844(2)
Al1 O4 1.915(2)
Al1 O3 1.916(2)
Al1 N1A 2.083(3)
Al1 N1B 2.107(3)
Al1 Al2 2.8905(13)
Al2 O5 1.682(2)
Al2 O6 1.687(2)
Al2 O4 1.819(2)
Al2 O3 1.823(2)
F1 C8A 1.333(5)
F2 C8A 1.334(5)
F3 C8A 1.327(5)
F4 C8B 1.309(5)
F5 C8B 1.362(5)
F6 C8B 1.319(5)
O1A C7A 1.303(4)
N1A C1A 1.342(4)
N1A C5A 1.373(4)
O1B C7B 1.291(4)
N1B C1B 1.329(4)
N1B C5B 1.382(5)
O3 C10 1.467(4)
O4 C14 1.477(4)
O5 C18 1.419(4)
O6 C22 1.420(4)
C1A C2A 1.375(5)
C1A H1A 0.9300
C1B C2B 1.380(5)
C1B H1B 0.9300
C2A C3A 1.361(5)
C2A H2A 0.9300
C2B C3B 1.366(7)
C2B H2B 0.9300
C3A C4A 1.360(6)
C3A H3A 0.9300
C3B C4B 1.376(7)
C3B H3B 0.9300
C4A C5A 1.394(5)
C4A H4A 0.9300
C4B C5B 1.403(6)
C4B H4B 0.9300
C5A C6A 1.447(5)
C5B C6B 1.443(6)
C6A C7A 1.356(5)
C6A H6A 0.9300
C6B C7B 1.362(6)
C6B H6B 0.9300
C7A C8A 1.465(5)
C7B C8B 1.463(6)
C10 C13 1.509(5)
C10 C12 1.516(5)
C10 C11 1.531(5)
C11 H11A 0.9600
C11 H11B 0.9600
C11 H11C 0.9600
C12 H12A 0.9600
C12 H12B 0.9600
C12 H12C 0.9600
C13 H13A 0.9600
C13 H13B 0.9600
C13 H13C 0.9600
C14 C16 1.512(5)
C14 C17 1.520(5)
C14 C15 1.523(5)
C15 H15A 0.9600
C15 H15B 0.9600
C15 H15C 0.9600
C16 H16A 0.9600
C16 H16B 0.9600
C16 H16C 0.9600
C17 H17A 0.9600
C17 H17B 0.9600
C17 H17C 0.9600
C18 C19 1.520(5)
C18 C21 1.521(5)
C18 C20 1.524(5)
C19 H19A 0.9600
C19 H19B 0.9600
C19 H19C 0.9600
C20 H20A 0.9600
C20 H20B 0.9600
C20 H20C 0.9600
C21 H21A 0.9600
C21 H21B 0.9600
C21 H21C 0.9600
C22 C25 1.503(6)
C22 C24 1.523(6)
C22 C23 1.526(6)
C23 H23A 0.9600
C23 H23B 0.9600
C23 H23C 0.9600
C24 H24A 0.9600
C24 H24B 0.9600
C24 H24C 0.9600
C25 H25A 0.9600
C25 H25B 0.9600
C25 H25C 0.9600

loop_
_geom_torsion_atom_site_label_1
_geom_torsion_atom_site_label_2
_geom_torsion_atom_site_label_3
_geom_torsion_atom_site_label_4
_geom_torsion
O1A Al1 Al2 O5 -96.70(15)
O1B Al1 Al2 O5 84.08(16)
O4 Al1 Al2 O5 -91.65(15)
O3 Al1 Al2 O5 87.07(14)
N1A Al1 Al2 O5 -2.41(13)
N1B Al1 Al2 O5 177.23(13)
O1A Al1 Al2 O6 84.79(15)
O1B Al1 Al2 O6 -94.43(16)
O4 Al1 Al2 O6 89.84(14)
O3 Al1 Al2 O6 -91.44(15)
N1A Al1 Al2 O6 179.08(13)
N1B Al1 Al2 O6 -1.27(13)
O1A Al1 Al2 O4 -5.05(15)
O1B Al1 Al2 O4 175.74(16)
O3 Al1 Al2 O4 178.72(15)
N1A Al1 Al2 O4 89.25(13)
N1B Al1 Al2 O4 -91.11(13)
O1A Al1 Al2 O3 176.23(16)
O1B Al1 Al2 O3 -2.99(15)
O4 Al1 Al2 O3 -178.72(15)
N1A Al1 Al2 O3 -89.47(13)
N1B Al1 Al2 O3 90.17(13)
O1B Al1 O1A C7A -48.3(3)
O4 Al1 O1A C7A 129.1(3)
O3 Al1 O1A C7A 146.5(6)
N1A Al1 O1A C7A 34.5(3)
N1B Al1 O1A C7A -135.9(3)
Al2 Al1 O1A C7A 132.3(3)
O1A Al1 N1A C1A 155.4(3)
O1B Al1 N1A C1A -109.9(3)
O4 Al1 N1A C1A 60.9(3)
O3 Al1 N1A C1A -15.7(3)
N1B Al1 N1A C1A -155.7(5)
Al2 Al1 N1A C1A 22.7(3)
O1A Al1 N1A C5A -31.2(3)
O1B Al1 N1A C5A 63.5(3)
O4 Al1 N1A C5A -125.7(3)
O3 Al1 N1A C5A 157.7(3)
N1B Al1 N1A C5A 17.7(7)
Al2 Al1 N1A C5A -164.0(3)
O1A Al1 O1B C7B -43.8(3)
O4 Al1 O1B C7B 151.9(6)
O3 Al1 O1B C7B 133.8(3)
N1A Al1 O1B C7B -131.9(3)
N1B Al1 O1B C7B 39.1(3)
Al2 Al1 O1B C7B 135.6(3)
O1A Al1 N1B C1B -107.8(3)
O1B Al1 N1B C1B 157.4(3)
O4 Al1 N1B C1B -13.8(3)
O3 Al1 N1B C1B 62.8(3)
N1A Al1 N1B C1B -157.2(5)
Al2 Al1 N1B C1B 24.4(3)
O1A Al1 N1B C5B 63.5(3)
O1B Al1 N1B C5B -31.2(3)
O4 Al1 N1B C5B 157.5(3)
O3 Al1 N1B C5B -125.8(3)
N1A Al1 N1B C5B 14.2(7)
Al2 Al1 N1B C5B -164.2(3)
O5 Al2 O3 C10 74.0(2)
O6 Al2 O3 C10 -65.4(2)
O4 Al2 O3 C10 -173.9(2)
Al1 Al2 O3 C10 -173.0(3)
O5 Al2 O3 Al1 -112.92(12)
O6 Al2 O3 Al1 107.62(12)
O4 Al2 O3 Al1 -0.84(10)
O1A Al1 O3 C10 155.5(6)
O1B Al1 O3 C10 -9.7(3)
O4 Al1 O3 C10 173.3(3)
N1A Al1 O3 C10 -93.0(3)
N1B Al1 O3 C10 78.9(3)
Al2 Al1 O3 C10 172.5(3)
O1A Al1 O3 Al2 -17.0(7)
O1B Al1 O3 Al2 177.81(11)
O4 Al1 O3 Al2 0.81(10)
N1A Al1 O3 Al2 94.48(11)
N1B Al1 O3 Al2 -93.63(12)
O5 Al2 O4 C14 -64.2(2)
O6 Al2 O4 C14 77.2(2)
O3 Al2 O4 C14 -173.2(2)
Al1 Al2 O4 C14 -174.1(3)
O5 Al2 O4 Al1 109.86(12)
O6 Al2 O4 Al1 -108.70(12)
O3 Al2 O4 Al1 0.84(10)
O1A Al1 O4 C14 -10.1(3)
O1B Al1 O4 C14 154.3(6)
O3 Al1 O4 C14 172.9(3)
N1A Al1 O4 C14 79.0(3)
N1B Al1 O4 C14 -93.5(3)
Al2 Al1 O4 C14 173.7(3)
O1A Al1 O4 Al2 176.27(11)
O1B Al1 O4 Al2 -19.4(7)
O3 Al1 O4 Al2 -0.81(10)
N1A Al1 O4 Al2 -94.65(11)
N1B Al1 O4 Al2 92.87(12)
O6 Al2 O5 C18 -18.4(7)
O4 Al2 O5 C18 118.0(6)
O3 Al2 O5 C18 -152.8(6)
Al1 Al2 O5 C18 163.2(6)
O5 Al2 O6 C22 -3.6(6)
O4 Al2 O6 C22 -141.3(5)
O3 Al2 O6 C22 130.6(5)
Al1 Al2 O6 C22 174.9(5)
C5A N1A C1A C2A -6.2(5)
Al1 N1A C1A C2A 167.5(3)
C5B N1B C1B C2B -5.7(6)
Al1 N1B C1B C2B 165.8(3)
N1A C1A C2A C3A 0.8(6)
N1B C1B C2B C3B 0.1(7)
C1A C2A C3A C4A 2.2(6)
C1B C2B C3B C4B 4.6(7)
C2A C3A C4A C5A 0.5(7)
C2B C3B C4B C5B -3.6(7)
C1A N1A C5A C4A 8.7(5)
Al1 N1A C5A C4A -165.0(3)
C1A N1A C5A C6A -167.1(3)
Al1 N1A C5A C6A 19.2(5)
C3A C4A C5A N1A -6.2(7)
C3A C4A C5A C6A 169.7(4)
C1B N1B C5B C4B 6.6(6)
Al1 N1B C5B C4B -165.1(3)
C1B N1B C5B C6B -170.6(4)
Al1 N1B C5B C6B 17.8(5)
C3B C4B C5B N1B -2.1(7)
C3B C4B C5B C6B 175.2(4)
N1A C5A C6A C7A 2.2(6)
C4A C5A C6A C7A -173.7(4)
N1B C5B C6B C7B 2.1(7)
C4B C5B C6B C7B -175.1(4)
Al1 O1A C7A C6A -24.9(6)
Al1 O1A C7A C8A 162.6(3)
C5A C6A C7A O1A -1.8(7)
C5A C6A C7A C8A 170.3(4)
Al1 O1B C7B C6B -31.9(6)
Al1 O1B C7B C8B 156.3(3)
C5B C6B C7B O1B 2.3(7)
C5B C6B C7B C8B 173.9(4)
O1A C7A C8A F3 -60.8(5)
C6A C7A C8A F3 126.3(5)
O1A C7A C8A F1 57.4(5)
C6A C7A C8A F1 -115.5(4)
O1A C7A C8A F2 178.1(3)
C6A C7A C8A F2 5.2(6)
O1B C7B C8B F4 -172.7(4)
C6B C7B C8B F4 14.9(6)
O1B C7B C8B F6 59.2(5)
C6B C7B C8B F6 -113.2(5)
O1B C7B C8B F5 -56.2(5)
C6B C7B C8B F5 131.4(4)
Al2 O3 C10 C13 112.9(3)
Al1 O3 C10 C13 -57.9(4)
Al2 O3 C10 C12 -124.0(3)
Al1 O3 C10 C12 65.2(3)
Al2 O3 C10 C11 -5.5(4)
Al1 O3 C10 C11 -176.4(2)
Al2 O4 C14 C16 116.8(3)
Al1 O4 C14 C16 -55.5(4)
Al2 O4 C14 C17 -1.7(4)
Al1 O4 C14 C17 -173.9(2)
Al2 O4 C14 C15 -120.5(3)
Al1 O4 C14 C15 67.2(3)
Al2 O5 C18 C19 -26.6(8)
Al2 O5 C18 C21 -146.7(6)
Al2 O5 C18 C20 94.1(7)
Al2 O6 C22 C25 -154.9(5)
Al2 O6 C22 C24 85.3(6)
Al2 O6 C22 C23 -34.0(7)
